data_7701802
loop_
_publ_author_name
'Gompa, Thaige P.'
'Jiang, Ningxin'
'Bacsa, John'
'La Pierre, Henry Storms'

_publ_section_title
;
 Synthesis of Homoleptic, Divalent Lanthanide (Sm, Eu) Complexes via
 Oxidative Transmetallation
;
_journal_name_full 'Dalton Transactions'
_journal_paper_doi 10.1039/C9DT04230J
_journal_year 2019
_chemical_formula_moiety '0.05(C48 H108 N2 O12 Si4 Sm)'
_chemical_formula_sum 'C2.34 H5.27 N0.1 O0.59 Si0.2 Sm0.05'
_chemical_formula_weight 56.98
_space_group_crystal_system monoclinic
_space_group_IT_number 14
_space_group_name_Hall '-P 2yn'
_space_group_name_H-M_alt 'P 1 21/n 1'
_atom_sites_solution_hydrogens geom
_audit_creation_date 2018-12-06
_audit_creation_method
;
Olex2 1.2
(compiled 2017.08.10 svn.r3458 for OlexSys, GUI svn.r5381)
;
_audit_update_record
;
2019-09-05 deposited with the CCDC.	2019-11-05 downloaded from the CCDC.
;
_cell_angle_alpha 90
_cell_angle_beta 111.444(6)
_cell_angle_gamma 90
_cell_formula_units_Z 82
_cell_length_a 21.438(5)
_cell_length_b 15.090(3)
_cell_length_c 21.412(4)
_cell_measurement_reflns_used 6683
_cell_measurement_temperature 107(2)
_cell_measurement_theta_max 26.269
_cell_measurement_theta_min 2.300
_cell_volume 6447(2)
_computing_cell_refinement 'SAINT V8.38A (?, 2016)'
_computing_data_reduction 'SAINT V8.38A (?, 2016)'
_computing_molecular_graphics 'Olex2 (Dolomanov et al., 2009)'
_computing_publication_material 'Olex2 (Dolomanov et al., 2009)'
_computing_structure_refinement 'ShelXL (Sheldrick, 2015)'
_computing_structure_solution 'ShelXT (Sheldrick, 2015)'
_diffrn_ambient_temperature 106.92
_diffrn_detector 'Bruker APEX2 area detector'
_diffrn_detector_area_resol_mean 7.9
_diffrn_detector_type 'CCD area detector'
_diffrn_measured_fraction_theta_full 0.999
_diffrn_measured_fraction_theta_max 0.999
_diffrn_measurement_device 'three-circle diffractometer'
_diffrn_measurement_device_type 'Bruker SMART APEX2 area detector'
_diffrn_measurement_method '\w and \f scans'
_diffrn_radiation_monochromator 'mirror optics'
_diffrn_radiation_probe x-ray
_diffrn_radiation_type MoK\a
_diffrn_radiation_wavelength 0.71073
_diffrn_reflns_av_R_equivalents 0.1689
_diffrn_reflns_av_unetI/netI 0.1267
_diffrn_reflns_Laue_measured_fraction_full 0.999
_diffrn_reflns_Laue_measured_fraction_max 0.999
_diffrn_reflns_limit_h_max 28
_diffrn_reflns_limit_h_min -28
_diffrn_reflns_limit_k_max 20
_diffrn_reflns_limit_k_min -20
_diffrn_reflns_limit_l_max 28
_diffrn_reflns_limit_l_min -28
_diffrn_reflns_number 85838
_diffrn_reflns_point_group_measured_fraction_full 0.999
_diffrn_reflns_point_group_measured_fraction_max 0.999
_diffrn_reflns_theta_full 25.242
_diffrn_reflns_theta_max 28.282
_diffrn_reflns_theta_min 2.347
_diffrn_source 'microfocus sealed X-ray tube'
_diffrn_source_type 'Incoatec I\ms'
_exptl_absorpt_coefficient_mu 1.035
_exptl_absorpt_correction_T_max 0.7461
_exptl_absorpt_correction_T_min 0.5802
_exptl_absorpt_correction_type multi-scan
_exptl_absorpt_process_details
'SADABS-2016/2 (Bruker,2016/2) was used for absorption correction. wR2(int) was 0.1126 before and 0.0834 after correction. The Ratio of minimum to maximum transmission is 0.7776. The \l/2 correction factor is Not present.'
_exptl_crystal_density_diffrn 1.203
_exptl_crystal_F_000 2496
_exptl_crystal_size_max 0.158
_exptl_crystal_size_mid 0.126
_exptl_crystal_size_min 0.109
_refine_diff_density_max 1.341
_refine_diff_density_min -1.440
_refine_diff_density_rms 0.150
_refine_ls_extinction_coef 0.00049(5)
_refine_ls_extinction_expression Fc^*^=kFc[1+0.001xFc^2^\l^3^/sin(2\q)]^-1/4^
_refine_ls_extinction_method 'SHELXL-2017/1 (Sheldrick 2017)'
_refine_ls_goodness_of_fit_ref 1.010
_refine_ls_hydrogen_treatment constr
_refine_ls_matrix_type full
_refine_ls_number_parameters 679
_refine_ls_number_reflns 15980
_refine_ls_number_restraints 60
_refine_ls_restrained_S_all 1.009
_refine_ls_R_factor_all 0.1395
_refine_ls_R_factor_gt 0.0714
_refine_ls_shift/su_max 0.002
_refine_ls_shift/su_mean 0.000
_refine_ls_structure_factor_coef Fsqd
_refine_ls_weighting_details 'w=1/[\s^2^(Fo^2^)+33.9154P] where P=(Fo^2^+2Fc^2^)/3'
_refine_ls_weighting_scheme calc
_refine_ls_wR_factor_gt 0.1099
_refine_ls_wR_factor_ref 0.1360
_reflns_Friedel_coverage 0.000
_reflns_number_gt 9557
_reflns_number_total 15980
_reflns_threshold_expression 'I > 2\s(I)'
_cod_data_source_file c9dt04230j2.cif
_cod_data_source_block mo_a377_0ma
_cod_original_formula_sum 'C2.34 H5.27 N0.10 O0.59 Si0.20 Sm0.05'
_cod_database_code 7701802
_shelx_shelxl_version_number 2017/1
_shelx_space_group_comment
;
The symmetry employed for this shelxl refinement is uniquely defined
by the following loop, which should always be used as a source of
symmetry information in preference to the above space-group names.
They are only intended as comments.
;
_shelx_estimated_absorpt_t_max 0.896
_shelx_estimated_absorpt_t_min 0.853
_olex2_refinement_description
;
1. Fixed Uiso
 At 1.5 times of:
  All C(H,H,H) groups
2. Restrained distances
 Sm1-O1A \\sim Sm1-O1B
 with sigma of 0.002
 Si1-O1A \\sim Si1-O1B
 with sigma of 0.002
 C2A-C1A \\sim C4A-C1A \\sim C3A-C1A
 with sigma of 0.002
 Sm1-O7B \\sim Sm1-O7A
 with sigma of 0.002
 Si3-O7B \\sim Si3-O7A
 with sigma of 0.002
 C26A-C25A \\sim C28A-C25A \\sim C27A-C25A
 with sigma of 0.002
3. Uiso/Uaniso restraints and constraints
Uanis(C3B) \\sim Ueq: with sigma of 0.002 and sigma for terminal atoms of 0.004
Uanis(C2B) \\sim Ueq: with sigma of 0.002 and sigma for terminal atoms of 0.004
Uanis(O1A) = Uanis(O1B)
Uanis(C1A) = Uanis(C1B)
Uanis(C2A) = Uanis(C2B)
Uanis(C3A) = Uanis(C3B)
Uanis(C4A) = Uanis(C4B)
Uanis(O7B) = Uanis(O7A)
Uanis(C26B) = Uanis(C26A)
Uanis(C28B) = Uanis(C28A)
Uanis(C25A) = Uanis(C25B)
Uanis(C27A) = Uanis(C27B)
4. Same fragment restrains
{O1B, C1B, C2B, C3B, C4B} sigma for 1-2: 0.002, 1-3: 0.004
as
{O1A, C1A, C2A, C3A, C4A}
{O7B, C25B, C26B, C27B, C28B} sigma for 1-2: 0.002, 1-3: 0.004
as
{O7A, C25A, C26A, C27A, C28A}
5. Others
 Sof(O1B)=Sof(C1B)=Sof(C2B)=Sof(H2BB)=Sof(H2BC)=Sof(H2BD)=Sof(C3B)=Sof(H3BB)=
 Sof(H3BC)=Sof(H3BD)=Sof(C4B)=Sof(H4BA)=Sof(H4BB)=Sof(H4BC)=1-FVAR(1)
 Sof(O1A)=Sof(C1A)=Sof(C2A)=Sof(H2AB)=Sof(H2AC)=Sof(H2AD)=Sof(C3A)=Sof(H3AB)=
 Sof(H3AC)=Sof(H3AD)=Sof(C4A)=Sof(H4AB)=Sof(H4AC)=Sof(H4AD)=FVAR(1)
 Sof(O7B)=Sof(C25B)=Sof(C26B)=Sof(H26D)=Sof(H26E)=Sof(H26F)=Sof(C27B)=
 Sof(H27D)=Sof(H27E)=Sof(H27F)=Sof(C28B)=Sof(H28D)=Sof(H28E)=Sof(H28F)=1-FVAR(2)
 Sof(O7A)=Sof(C25A)=Sof(C26A)=Sof(H26A)=Sof(H26B)=Sof(H26C)=Sof(C27A)=
 Sof(H27A)=Sof(H27B)=Sof(H27C)=Sof(C28A)=Sof(H28A)=Sof(H28B)=Sof(H28C)=FVAR(2)
6.a Idealised Me refined as rotating group:
 C00O(H00A,H00B,H00C), C00R(H00D,H00E,H00F), C00T(H00G,H00H,H00I), C00W(H00J,
 H00K,H00L), C00X(H00M,H00N,H00O), C01A(H01A,H01B,H01C), C01B(H01D,H01E,H01F),
 C01C(H01G,H01H,H01I), C01D(H01J,H01K,H01L), C01E(H01M,H01N,H01O), C01F(H01P,
 H01Q,H01R), C01G(H01S,H01T,H01U), C01H(H01V,H01W,H01X), C01I(H01Y,H,HA),
 C01J(H01Z,HB,HC), C01K(H01,HD,HE), C01L(H0AA,HF,HG), C01M(H1AA,HH,HI),
 C01N(H2AA,HJ,HK), C01O(H3AA,HL,HM), C01P(H4AA,HN,HO), C01Q(H5AA,HP,HQ),
 C01R(H6AA,HR,HS), C010(H7AA,HT,HU), C011(H8AA,HV,HW), C014(H9AA,HX,HY),
 C015(H0BA,HZ,H5BA), C016(H1BA,H6BA,H7BA), C017(H2BA,H8BA,H9BA), C018(H3BA,H0CA,
 H1CA), C2A(H2AB,H2AC,H2AD), C3A(H3AB,H3AC,H3AD), C4A(H4AB,H4AC,H4AD), C2B(H2BB,
 H2BC,H2BD), C3B(H3BB,H3BC,H3BD), C4B(H4BA,H4BB,H4BC), C26A(H26A,H26B,H26C),
 C27A(H27A,H27B,H27C), C28A(H28A,H28B,H28C), C26B(H26D,H26E,H26F), C27B(H27D,
 H27E,H27F), C28B(H28D,H28E,H28F)
;
_olex2_submission_special_instructions 'No special instructions were received'

loop_
_space_group_symop_operation_xyz
'x, y, z'
'-x+1/2, y+1/2, -z+1/2'
'-x, -y, -z'
'x-1/2, -y-1/2, z-1/2'

loop_
_atom_site_label
_atom_site_type_symbol
_atom_site_fract_x
_atom_site_fract_y
_atom_site_fract_z
_atom_site_U_iso_or_equiv
_atom_site_adp_type
_atom_site_occupancy
_atom_site_site_symmetry_order
_atom_site_calc_flag
_atom_site_refinement_flags_posn
_atom_site_refinement_flags_adp
_atom_site_refinement_flags_occupancy
_atom_site_disorder_assembly
_atom_site_disorder_group
Sm1 Sm 0.50212(2) 0.62026(2) 0.74727(2) 0.01938(9) Uani 1 1 d D . . . .
Si1 Si 0.41461(9) 0.43410(11) 0.72840(8) 0.0231(4) Uani 1 1 d D . . . .
Si2 Si 0.57755(9) 0.42874(11) 0.79964(8) 0.0229(4) Uani 1 1 d . . . . .
Si3 Si 0.48132(8) 0.79281(11) 0.64698(8) 0.0208(4) Uani 1 1 d D . . . .
Si4 Si 0.53670(8) 0.82414(11) 0.80870(8) 0.0212(4) Uani 1 1 d . . . . .
O2 O 0.3855(2) 0.4029(3) 0.6502(2) 0.0476(14) Uani 1 1 d . . . . .
O3 O 0.37123(19) 0.3781(3) 0.76316(19) 0.0302(10) Uani 1 1 d . . . . .
O4 O 0.60611(19) 0.5233(3) 0.7776(2) 0.0234(9) Uani 1 1 d . . . . .
O5 O 0.6163(2) 0.3453(3) 0.7812(2) 0.0314(10) Uani 1 1 d . . . . .
O6 O 0.6071(2) 0.4331(3) 0.8820(2) 0.0312(10) Uani 1 1 d . . . . .
O8 O 0.4010(2) 0.8098(3) 0.6082(2) 0.0305(10) Uani 1 1 d . . . . .
O9 O 0.5170(2) 0.8494(3) 0.60404(19) 0.0254(9) Uani 1 1 d . . . . .
O10 O 0.52247(19) 0.7288(3) 0.84339(18) 0.0218(9) Uani 1 1 d . . . . .
O11 O 0.6180(2) 0.8386(3) 0.84347(19) 0.0247(9) Uani 1 1 d . . . . .
O12 O 0.5057(2) 0.9069(3) 0.83705(19) 0.0259(9) Uani 1 1 d . . . . .
N1 N 0.4962(2) 0.4424(3) 0.7638(2) 0.0220(11) Uani 1 1 d . . . . .
N2 N 0.5081(2) 0.7972(3) 0.7291(2) 0.0215(11) Uani 1 1 d . . . . .
C00K C 0.5382(3) 0.7018(4) 0.9126(3) 0.0304(15) Uani 1 1 d . . . . .
C00L C 0.6640(3) 0.9096(4) 0.8763(3) 0.0281(14) Uani 1 1 d . . . . .
C00N C 0.6720(3) 0.5544(5) 0.7824(3) 0.0318(16) Uani 1 1 d . . . . .
C00O C 0.4250(3) 0.4062(4) 0.8831(3) 0.0346(16) Uani 1 1 d . . . . .
H00A H 0.467157 0.419777 0.877114 0.052 Uiso 1 1 calc GR . . . .
H00B H 0.434594 0.379192 0.927221 0.052 Uiso 1 1 calc GR . . . .
H00C H 0.399432 0.460996 0.879871 0.052 Uiso 1 1 calc GR . . . .
C00P C 0.4445(3) 0.9563(4) 0.8149(3) 0.0319(15) Uani 1 1 d . . . . .
C00Q C 0.3844(3) 0.3424(4) 0.8289(3) 0.0297(15) Uani 1 1 d . . . . .
C00R C 0.4999(3) 0.6161(4) 0.9090(3) 0.0360(16) Uani 1 1 d . . . . .
H00D H 0.451755 0.627289 0.887199 0.054 Uiso 1 1 calc GR . . . .
H00E H 0.509479 0.593448 0.954410 0.054 Uiso 1 1 calc GR . . . .
H00F H 0.513858 0.572231 0.882897 0.054 Uiso 1 1 calc GR . . . .
C00S C 0.3586(3) 0.8732(5) 0.5618(3) 0.0331(15) Uani 1 1 d . . . . .
C00T C 0.5537(3) 0.2108(4) 0.7416(3) 0.0375(17) Uani 1 1 d . . . . .
H00G H 0.576926 0.182774 0.785306 0.056 Uiso 1 1 calc GR . . . .
H00H H 0.542340 0.165660 0.706300 0.056 Uiso 1 1 calc GR . . . .
H00I H 0.512514 0.239116 0.741574 0.056 Uiso 1 1 calc GR . . . .
C00U C 0.5994(3) 0.2808(4) 0.7287(3) 0.0322(15) Uani 1 1 d . . . . .
C00V C 0.6386(4) 0.3740(5) 0.9382(3) 0.0381(16) Uani 1 1 d . . . . .
C00W C 0.6365(3) 0.8471(4) 0.6712(3) 0.0339(16) Uani 1 1 d . . . . .
H00J H 0.626572 0.840628 0.712141 0.051 Uiso 1 1 calc GR . . . .
H00K H 0.678114 0.880785 0.681228 0.051 Uiso 1 1 calc GR . . . .
H00L H 0.641696 0.788313 0.654209 0.051 Uiso 1 1 calc GR . . . .
C00X C 0.6644(4) 0.6521(5) 0.7677(4) 0.051(2) Uani 1 1 d . . . . .
H00M H 0.630017 0.661700 0.723195 0.077 Uiso 1 1 calc GR . . . .
H00N H 0.707208 0.676410 0.768880 0.077 Uiso 1 1 calc GR . . . .
H00O H 0.651103 0.681853 0.801612 0.077 Uiso 1 1 calc GR . . . .
C00Y C 0.3450(4) 0.3332(5) 0.6094(3) 0.0410(18) Uani 1 1 d . . . . .
C01A C 0.5176(4) 0.7710(5) 0.9511(3) 0.048(2) Uani 1 1 d . . . . .
H01A H 0.542404 0.825861 0.951905 0.073 Uiso 1 1 calc GR . . . .
H01B H 0.527508 0.750404 0.997104 0.073 Uiso 1 1 calc GR . . . .
H01C H 0.469429 0.782290 0.929459 0.073 Uiso 1 1 calc GR . . . .
C01B C 0.5909(3) 0.9013(5) 0.5526(3) 0.0403(18) Uani 1 1 d . . . . .
H01D H 0.595892 0.841485 0.537271 0.060 Uiso 1 1 calc GR . . . .
H01E H 0.631660 0.935591 0.559119 0.060 Uiso 1 1 calc GR . . . .
H01F H 0.552467 0.930577 0.518866 0.060 Uiso 1 1 calc GR . . . .
C01C C 0.6136(3) 0.6797(5) 0.9445(3) 0.0457(19) Uani 1 1 d . . . . .
H01G H 0.624369 0.632019 0.919018 0.069 Uiso 1 1 calc GR . . . .
H01H H 0.624416 0.660535 0.991024 0.069 Uiso 1 1 calc GR . . . .
H01I H 0.639929 0.732496 0.943737 0.069 Uiso 1 1 calc GR . . . .
C01D C 0.3725(4) 0.9664(5) 0.5911(4) 0.050(2) Uani 1 1 d . . . . .
H01J H 0.363995 0.968491 0.633069 0.075 Uiso 1 1 calc GR . . . .
H01K H 0.343149 1.008749 0.559076 0.075 Uiso 1 1 calc GR . . . .
H01L H 0.419427 0.981853 0.600173 0.075 Uiso 1 1 calc GR . . . .
C01E C 0.4205(4) 0.2547(4) 0.8340(4) 0.050(2) Uani 1 1 d . . . . .
H01M H 0.393519 0.215490 0.797664 0.075 Uiso 1 1 calc GR . . . .
H01N H 0.427165 0.227036 0.877336 0.075 Uiso 1 1 calc GR . . . .
H01O H 0.464064 0.265048 0.830130 0.075 Uiso 1 1 calc GR . . . .
C01F C 0.3691(4) 0.8703(5) 0.4944(3) 0.051(2) Uani 1 1 d . . . . .
H01P H 0.416277 0.882492 0.502062 0.076 Uiso 1 1 calc GR . . . .
H01Q H 0.340784 0.915108 0.464033 0.076 Uiso 1 1 calc GR . . . .
H01R H 0.357108 0.811443 0.474195 0.076 Uiso 1 1 calc GR . . . .
C01G C 0.7250(4) 0.5335(6) 0.8487(4) 0.057(2) Uani 1 1 d . . . . .
H01S H 0.713042 0.559880 0.884626 0.086 Uiso 1 1 calc GR . . . .
H01T H 0.767983 0.557725 0.850310 0.086 Uiso 1 1 calc GR . . . .
H01U H 0.728854 0.469058 0.854744 0.086 Uiso 1 1 calc GR . . . .
C01H C 0.2877(3) 0.8452(5) 0.5519(4) 0.057(2) Uani 1 1 d . . . . .
H01V H 0.279896 0.784751 0.533887 0.085 Uiso 1 1 calc GR . . . .
H01W H 0.255833 0.885691 0.520295 0.085 Uiso 1 1 calc GR . . . .
H01X H 0.281618 0.846957 0.595030 0.085 Uiso 1 1 calc GR . . . .
C01I C 0.5989(4) 0.2898(5) 0.9295(4) 0.056(2) Uani 1 1 d . . . . .
H01Y H 0.553569 0.303645 0.927484 0.084 Uiso 1 1 calc GR . . . .
H H 0.620891 0.250378 0.967642 0.084 Uiso 1 1 calc GR . . . .
HA H 0.596507 0.260518 0.887873 0.084 Uiso 1 1 calc GR . . . .
C01J C 0.6374(4) 0.4247(6) 0.9989(3) 0.059(2) Uani 1 1 d . . . . .
H01Z H 0.665449 0.477740 1.005519 0.089 Uiso 1 1 calc GR . . . .
HB H 0.654675 0.386874 1.038787 0.089 Uiso 1 1 calc GR . . . .
HC H 0.591246 0.442233 0.991696 0.089 Uiso 1 1 calc GR . . . .
C01K C 0.6914(4) 0.5086(5) 0.7277(4) 0.052(2) Uani 1 1 d . . . . .
H01 H 0.696298 0.444724 0.736548 0.078 Uiso 1 1 calc GR . . . .
HD H 0.733925 0.532911 0.728092 0.078 Uiso 1 1 calc GR . . . .
HE H 0.656309 0.518916 0.683655 0.078 Uiso 1 1 calc GR . . . .
C01L C 0.6583(4) 0.9326(5) 0.9432(3) 0.049(2) Uani 1 1 d . . . . .
H0AA H 0.612262 0.950868 0.935791 0.074 Uiso 1 1 calc GR . . . .
HF H 0.689113 0.981189 0.964386 0.074 Uiso 1 1 calc GR . . . .
HG H 0.669866 0.880548 0.972639 0.074 Uiso 1 1 calc GR . . . .
C01M C 0.4381(4) 0.9957(5) 0.8779(4) 0.050(2) Uani 1 1 d . . . . .
H1AA H 0.434039 0.947681 0.907061 0.075 Uiso 1 1 calc GR . . . .
HH H 0.398114 1.033332 0.865243 0.075 Uiso 1 1 calc GR . . . .
HI H 0.477898 1.031209 0.901893 0.075 Uiso 1 1 calc GR . . . .
C01N C 0.3156(4) 0.3275(6) 0.8331(4) 0.062(3) Uani 1 1 d . . . . .
H2AA H 0.293502 0.384758 0.831491 0.092 Uiso 1 1 calc GR . . . .
HJ H 0.320868 0.297293 0.875218 0.092 Uiso 1 1 calc GR . . . .
HK H 0.288248 0.290875 0.795148 0.092 Uiso 1 1 calc GR . . . .
C01O C 0.3785(5) 0.2453(6) 0.6286(5) 0.085(3) Uani 1 1 d . . . . .
H3AA H 0.422351 0.246944 0.623929 0.128 Uiso 1 1 calc GR . . . .
HL H 0.350717 0.199297 0.599111 0.128 Uiso 1 1 calc GR . . . .
HM H 0.384608 0.232006 0.675214 0.128 Uiso 1 1 calc GR . . . .
C01P C 0.3363(5) 0.3591(7) 0.5381(4) 0.080(3) Uani 1 1 d . . . . .
H4AA H 0.315567 0.417843 0.528046 0.121 Uiso 1 1 calc GR . . . .
HN H 0.307627 0.315618 0.506664 0.121 Uiso 1 1 calc GR . . . .
HO H 0.380260 0.360580 0.533762 0.121 Uiso 1 1 calc GR . . . .
C01Q C 0.2761(4) 0.3298(6) 0.6147(4) 0.071(3) Uani 1 1 d . . . . .
H5AA H 0.281295 0.321751 0.661790 0.106 Uiso 1 1 calc GR . . . .
HP H 0.250522 0.280119 0.588052 0.106 Uiso 1 1 calc GR . . . .
HQ H 0.252255 0.385354 0.597824 0.106 Uiso 1 1 calc GR . . . .
C01R C 0.7101(4) 0.3544(7) 0.9446(4) 0.079(3) Uani 1 1 d . . . . .
H6AA H 0.709789 0.322728 0.904512 0.119 Uiso 1 1 calc GR . . . .
HR H 0.731835 0.317574 0.984352 0.119 Uiso 1 1 calc GR . . . .
HS H 0.734781 0.410117 0.949027 0.119 Uiso 1 1 calc GR . . . .
C010 C 0.3847(3) 0.8958(5) 0.7786(4) 0.0404(18) Uani 1 1 d . . . . .
H7AA H 0.389592 0.871345 0.738214 0.061 Uiso 1 1 calc GR . . . .
HT H 0.343109 0.930025 0.765916 0.061 Uiso 1 1 calc GR . . . .
HU H 0.383358 0.847231 0.808484 0.061 Uiso 1 1 calc GR . . . .
C011 C 0.5648(4) 0.3234(5) 0.6600(3) 0.0447(19) Uani 1 1 d . . . . .
H8AA H 0.523701 0.353032 0.658841 0.067 Uiso 1 1 calc GR . . . .
HV H 0.553536 0.277529 0.625245 0.067 Uiso 1 1 calc GR . . . .
HW H 0.594889 0.366917 0.651898 0.067 Uiso 1 1 calc GR . . . .
C012 C 0.5796(3) 0.8957(4) 0.6187(3) 0.0304(15) Uani 1 1 d . . . . .
C014 C 0.5709(4) 0.9891(4) 0.6423(3) 0.0392(17) Uani 1 1 d . . . . .
H9AA H 0.534642 1.019501 0.606855 0.059 Uiso 1 1 calc GR . . . .
HX H 0.612700 1.022382 0.652467 0.059 Uiso 1 1 calc GR . . . .
HY H 0.559811 0.985042 0.682749 0.059 Uiso 1 1 calc GR . . . .
C015 C 0.4504(4) 1.0297(4) 0.7681(4) 0.0442(19) Uani 1 1 d . . . . .
H0BA H 0.485830 1.071156 0.793430 0.066 Uiso 1 1 calc GR . . . .
HZ H 0.407711 1.061438 0.749370 0.066 Uiso 1 1 calc GR . . . .
H5BA H 0.461535 1.003486 0.731629 0.066 Uiso 1 1 calc GR . . . .
C016 C 0.6663(4) 0.2379(5) 0.7334(4) 0.053(2) Uani 1 1 d . . . . .
H1BA H 0.695672 0.283073 0.726035 0.080 Uiso 1 1 calc GR . . . .
H6BA H 0.657637 0.191506 0.699244 0.080 Uiso 1 1 calc GR . . . .
H7BA H 0.688048 0.211684 0.778058 0.080 Uiso 1 1 calc GR . . . .
C017 C 0.6487(3) 0.9912(4) 0.8307(3) 0.0399(17) Uani 1 1 d . . . . .
H2BA H 0.651999 0.975488 0.787606 0.060 Uiso 1 1 calc GR . . . .
H8BA H 0.681016 1.038133 0.852134 0.060 Uiso 1 1 calc GR . . . .
H9BA H 0.603256 1.012185 0.823185 0.060 Uiso 1 1 calc GR . . . .
C018 C 0.7329(3) 0.8732(5) 0.8861(4) 0.0460(19) Uani 1 1 d . . . . .
H3BA H 0.741411 0.820203 0.914415 0.069 Uiso 1 1 calc GR . . . .
H0CA H 0.766873 0.918211 0.907846 0.069 Uiso 1 1 calc GR . . . .
H1CA H 0.734869 0.857832 0.842409 0.069 Uiso 1 1 calc GR . . . .
O1A O 0.3915(3) 0.5411(3) 0.7263(14) 0.0332(11) Uani 0.270(8) 1 d D . P A 1
C1A C 0.3280(5) 0.5855(7) 0.7143(8) 0.039(2) Uani 0.270(8) 1 d D . P A 1
C2A C 0.3400(10) 0.6820(7) 0.7025(14) 0.049(3) Uani 0.270(8) 1 d D . P A 1
H2AB H 0.379301 0.703625 0.739762 0.074 Uiso 0.270(8) 1 calc GR . P A 1
H2AC H 0.300636 0.717016 0.699887 0.074 Uiso 0.270(8) 1 calc GR . P A 1
H2AD H 0.347865 0.687662 0.660421 0.074 Uiso 0.270(8) 1 calc GR . P A 1
C3A C 0.3067(11) 0.5751(17) 0.7740(10) 0.054(3) Uani 0.270(8) 1 d D . P A 1
H3AB H 0.310122 0.512612 0.787421 0.081 Uiso 0.270(8) 1 calc GR . P A 1
H3AC H 0.260201 0.594949 0.761750 0.081 Uiso 0.270(8) 1 calc GR . P A 1
H3AD H 0.335900 0.610883 0.811443 0.081 Uiso 0.270(8) 1 calc GR . P A 1
C4A C 0.2749(10) 0.5474(17) 0.6519(10) 0.064(3) Uani 0.270(8) 1 d D . P A 1
H4AB H 0.294771 0.534129 0.618453 0.095 Uiso 0.270(8) 1 calc GR . P A 1
H4AC H 0.238632 0.590634 0.633446 0.095 Uiso 0.270(8) 1 calc GR . P A 1
H4AD H 0.256799 0.492878 0.663619 0.095 Uiso 0.270(8) 1 calc GR . P A 1
O1B O 0.3912(2) 0.5411(3) 0.7247(6) 0.0332(11) Uani 0.730(8) 1 d D . P A 2
C1B C 0.3281(3) 0.5892(4) 0.7019(4) 0.039(2) Uani 0.730(8) 1 d D . P A 2
C2B C 0.3446(5) 0.6806(5) 0.7329(6) 0.049(3) Uani 0.730(8) 1 d D U P A 2
H2BB H 0.362759 0.675342 0.781956 0.074 Uiso 0.730(8) 1 calc GR . P A 2
H2BC H 0.303734 0.716708 0.718993 0.074 Uiso 0.730(8) 1 calc GR . P A 2
H2BD H 0.377802 0.708943 0.717972 0.074 Uiso 0.730(8) 1 calc GR . P A 2
C3B C 0.2770(5) 0.5429(7) 0.7241(6) 0.054(3) Uani 0.730(8) 1 d D U P A 2
H3BB H 0.268926 0.483007 0.705084 0.081 Uiso 0.730(8) 1 calc GR . P A 2
H3BC H 0.235018 0.576460 0.708485 0.081 Uiso 0.730(8) 1 calc GR . P A 2
H3BD H 0.294158 0.539128 0.773219 0.081 Uiso 0.730(8) 1 calc GR . P A 2
C4B C 0.3018(5) 0.5969(8) 0.6261(4) 0.064(3) Uani 0.730(8) 1 d D . P A 2
H4BA H 0.324566 0.645912 0.613084 0.095 Uiso 0.730(8) 1 calc GR . P A 2
H4BB H 0.253507 0.608316 0.609404 0.095 Uiso 0.730(8) 1 calc GR . P A 2
H4BC H 0.310468 0.541522 0.606749 0.095 Uiso 0.730(8) 1 calc GR . P A 2
O7A O 0.4905(7) 0.6833(3) 0.6340(3) 0.0255(10) Uani 0.582(9) 1 d D . P A 3
C25A C 0.4882(5) 0.6310(5) 0.5766(3) 0.0320(19) Uani 0.582(9) 1 d D . P A 3
C26A C 0.4875(7) 0.5347(5) 0.5975(5) 0.033(3) Uani 0.582(9) 1 d D . P A 3
H26A H 0.528209 0.522169 0.636465 0.049 Uiso 0.582(9) 1 calc GR . P A 3
H26B H 0.485815 0.495794 0.560285 0.049 Uiso 0.582(9) 1 calc GR . P A 3
H26C H 0.448058 0.524145 0.609304 0.049 Uiso 0.582(9) 1 calc GR . P A 3
C27A C 0.5503(6) 0.6484(8) 0.5598(6) 0.052(3) Uani 0.582(9) 1 d D . P A 3
H27A H 0.551308 0.710975 0.547855 0.078 Uiso 0.582(9) 1 calc GR . P A 3
H27B H 0.548920 0.611155 0.521831 0.078 Uiso 0.582(9) 1 calc GR . P A 3
H27C H 0.590470 0.634409 0.598832 0.078 Uiso 0.582(9) 1 calc GR . P A 3
C28A C 0.4247(7) 0.6508(9) 0.5165(6) 0.058(4) Uani 0.582(9) 1 d D . P A 3
H28A H 0.385561 0.643248 0.529281 0.086 Uiso 0.582(9) 1 calc GR . P A 3
H28B H 0.421446 0.610066 0.479799 0.086 Uiso 0.582(9) 1 calc GR . P A 3
H28C H 0.426210 0.711999 0.501691 0.086 Uiso 0.582(9) 1 calc GR . P A 3
O7B O 0.4891(10) 0.6831(3) 0.6336(4) 0.0255(10) Uani 0.418(9) 1 d D . P A 4
C25B C 0.4747(6) 0.6316(6) 0.5729(4) 0.0320(19) Uani 0.418(9) 1 d D . P A 4
C26B C 0.5096(9) 0.5429(6) 0.5952(7) 0.033(3) Uani 0.418(9) 1 d D . P A 4
H26D H 0.557666 0.552804 0.619111 0.049 Uiso 0.418(9) 1 calc GR . P A 4
H26E H 0.502829 0.505646 0.555794 0.049 Uiso 0.418(9) 1 calc GR . P A 4
H26F H 0.490791 0.513309 0.625084 0.049 Uiso 0.418(9) 1 calc GR . P A 4
C27B C 0.5030(10) 0.6775(10) 0.5257(6) 0.052(3) Uani 0.418(9) 1 d D . P A 4
H27D H 0.476165 0.730181 0.506416 0.078 Uiso 0.418(9) 1 calc GR . P A 4
H27E H 0.501705 0.636717 0.489665 0.078 Uiso 0.418(9) 1 calc GR . P A 4
H27F H 0.549493 0.695182 0.550806 0.078 Uiso 0.418(9) 1 calc GR . P A 4
C28B C 0.3995(7) 0.6168(14) 0.5386(9) 0.058(4) Uani 0.418(9) 1 d D . P A 4
H28D H 0.382565 0.585754 0.569330 0.086 Uiso 0.418(9) 1 calc GR . P A 4
H28E H 0.390828 0.581019 0.498086 0.086 Uiso 0.418(9) 1 calc GR . P A 4
H28F H 0.376872 0.674147 0.526289 0.086 Uiso 0.418(9) 1 calc GR . P A 4

loop_
_atom_site_aniso_label
_atom_site_aniso_U_11
_atom_site_aniso_U_22
_atom_site_aniso_U_33
_atom_site_aniso_U_23
_atom_site_aniso_U_13
_atom_site_aniso_U_12
Sm1 0.02057(14) 0.01777(14) 0.01920(14) 0.00063(15) 0.00655(11) -0.00023(15)
Si1 0.0233(9) 0.0219(9) 0.0229(8) -0.0003(7) 0.0071(7) -0.0036(7)
Si2 0.0238(9) 0.0215(9) 0.0249(8) 0.0038(7) 0.0109(8) 0.0030(7)
Si3 0.0216(9) 0.0208(9) 0.0192(8) 0.0016(7) 0.0064(7) -0.0015(7)
Si4 0.0234(9) 0.0189(8) 0.0215(8) 0.0009(7) 0.0086(7) -0.0004(7)
O2 0.052(3) 0.064(4) 0.026(2) -0.017(2) 0.014(2) -0.035(3)
O3 0.024(2) 0.039(3) 0.028(2) 0.009(2) 0.0088(19) -0.008(2)
O4 0.019(2) 0.020(2) 0.030(2) 0.0021(18) 0.0072(19) -0.0020(18)
O5 0.032(3) 0.022(2) 0.043(3) 0.001(2) 0.017(2) 0.007(2)
O6 0.031(3) 0.037(3) 0.025(2) 0.010(2) 0.010(2) 0.005(2)
O8 0.021(2) 0.036(3) 0.029(2) 0.015(2) 0.0024(19) 0.004(2)
O9 0.029(2) 0.028(2) 0.022(2) 0.0046(18) 0.0117(19) -0.0029(19)
O10 0.027(2) 0.023(2) 0.0170(19) 0.0046(17) 0.0095(18) 0.0021(18)
O11 0.023(2) 0.021(2) 0.026(2) -0.0034(18) 0.0052(19) -0.0060(18)
O12 0.032(2) 0.018(2) 0.030(2) -0.0020(18) 0.014(2) 0.0043(18)
N1 0.023(3) 0.016(2) 0.027(3) 0.001(2) 0.009(2) 0.002(2)
N2 0.020(3) 0.023(3) 0.019(2) 0.002(2) 0.004(2) -0.001(2)
C00K 0.038(4) 0.032(4) 0.018(3) 0.005(3) 0.007(3) -0.005(3)
C00L 0.023(3) 0.033(4) 0.024(3) 0.002(3) 0.002(3) -0.005(3)
C00N 0.016(3) 0.040(4) 0.041(4) 0.010(3) 0.013(3) 0.001(3)
C00O 0.047(4) 0.028(4) 0.035(4) -0.002(3) 0.023(3) -0.001(3)
C00P 0.039(4) 0.020(3) 0.045(4) 0.001(3) 0.026(4) 0.005(3)
C00Q 0.035(4) 0.030(4) 0.027(3) 0.003(3) 0.014(3) -0.009(3)
C00R 0.049(4) 0.032(4) 0.028(3) 0.007(3) 0.015(3) -0.013(4)
C00S 0.026(3) 0.034(4) 0.030(3) 0.012(3) 0.000(3) 0.007(3)
C00T 0.040(4) 0.025(4) 0.049(4) 0.002(3) 0.018(4) 0.002(3)
C00U 0.041(4) 0.021(3) 0.039(4) -0.004(3) 0.019(3) 0.000(3)
C00V 0.042(4) 0.043(4) 0.031(3) 0.013(3) 0.016(3) 0.005(4)
C00W 0.033(4) 0.028(4) 0.038(4) 0.004(3) 0.010(3) 0.000(3)
C00X 0.032(4) 0.039(5) 0.083(6) 0.018(4) 0.020(4) 0.000(3)
C00Y 0.040(4) 0.044(5) 0.035(4) -0.019(3) 0.008(3) -0.021(4)
C01A 0.085(6) 0.036(4) 0.033(4) 0.004(3) 0.032(4) 0.002(4)
C01B 0.044(4) 0.043(5) 0.042(4) 0.013(3) 0.025(4) -0.008(3)
C01C 0.038(4) 0.059(5) 0.037(4) 0.014(4) 0.010(4) -0.002(4)
C01D 0.054(5) 0.037(5) 0.052(5) -0.002(4) 0.011(4) 0.002(4)
C01E 0.080(6) 0.025(4) 0.041(4) -0.006(3) 0.018(4) -0.005(4)
C01F 0.064(5) 0.051(5) 0.028(3) 0.016(4) 0.006(4) 0.006(4)
C01G 0.029(4) 0.086(7) 0.051(5) 0.018(5) 0.007(4) -0.003(4)
C01H 0.027(4) 0.060(6) 0.069(6) 0.016(5) 0.001(4) 0.001(4)
C01I 0.066(6) 0.045(5) 0.059(5) 0.024(4) 0.024(5) 0.005(4)
C01J 0.068(6) 0.066(6) 0.034(4) 0.018(4) 0.007(4) 0.009(5)
C01K 0.047(5) 0.053(5) 0.070(6) -0.012(4) 0.039(5) 0.001(4)
C01L 0.055(5) 0.053(5) 0.036(4) -0.017(4) 0.011(4) -0.027(4)
C01M 0.059(5) 0.043(5) 0.062(5) -0.007(4) 0.040(5) 0.009(4)
C01N 0.054(5) 0.089(7) 0.045(5) 0.000(5) 0.021(4) -0.035(5)
C01O 0.061(6) 0.046(6) 0.122(9) -0.019(6) 0.002(6) -0.003(5)
C01P 0.094(8) 0.105(9) 0.032(4) -0.004(5) 0.009(5) -0.044(7)
C01Q 0.062(6) 0.088(7) 0.063(6) -0.045(5) 0.025(5) -0.040(5)
C01R 0.044(5) 0.128(9) 0.066(6) 0.059(6) 0.021(5) 0.032(6)
C010 0.029(4) 0.039(4) 0.054(4) -0.001(4) 0.016(3) 0.007(3)
C011 0.063(5) 0.038(4) 0.042(4) -0.004(3) 0.030(4) 0.008(4)
C012 0.034(4) 0.030(4) 0.032(3) 0.009(3) 0.017(3) -0.001(3)
C014 0.038(4) 0.028(4) 0.044(4) 0.005(3) 0.006(3) -0.003(3)
C015 0.046(5) 0.029(4) 0.053(5) 0.006(4) 0.013(4) 0.010(3)
C016 0.047(5) 0.037(4) 0.094(6) -0.004(4) 0.047(5) 0.011(4)
C017 0.039(4) 0.028(4) 0.045(4) 0.003(3) 0.007(4) -0.008(3)
C018 0.029(4) 0.045(5) 0.054(4) 0.007(4) 0.002(3) -0.011(4)
O1A 0.015(2) 0.026(3) 0.056(3) 0.008(2) 0.009(2) 0.0000(19)
C1A 0.015(3) 0.028(4) 0.066(6) 0.009(4) 0.005(4) -0.005(3)
C2A 0.041(4) 0.046(4) 0.057(5) -0.001(3) 0.013(3) 0.007(3)
C3A 0.044(4) 0.055(4) 0.065(4) 0.006(3) 0.022(3) 0.006(3)
C4A 0.034(6) 0.070(9) 0.064(7) 0.018(6) -0.008(5) 0.007(6)
O1B 0.015(2) 0.026(3) 0.056(3) 0.008(2) 0.009(2) 0.0000(19)
C1B 0.015(3) 0.028(4) 0.066(6) 0.009(4) 0.005(4) -0.005(3)
C2B 0.041(4) 0.046(4) 0.057(5) -0.001(3) 0.013(3) 0.007(3)
C3B 0.044(4) 0.055(4) 0.065(4) 0.006(3) 0.022(3) 0.006(3)
C4B 0.034(6) 0.070(9) 0.064(7) 0.018(6) -0.008(5) 0.007(6)
O7A 0.036(3) 0.022(2) 0.018(2) -0.0022(17) 0.0085(19) -0.0013(19)
C25A 0.047(6) 0.028(4) 0.020(3) -0.005(3) 0.012(4) 0.002(4)
C26A 0.044(10) 0.028(4) 0.029(4) -0.002(3) 0.017(5) -0.004(5)
C27A 0.094(11) 0.033(7) 0.037(7) -0.007(5) 0.034(7) -0.007(7)
C28A 0.077(11) 0.043(9) 0.034(7) -0.004(6) -0.003(6) 0.006(7)
O7B 0.036(3) 0.022(2) 0.018(2) -0.0022(17) 0.0085(19) -0.0013(19)
C25B 0.047(6) 0.028(4) 0.020(3) -0.005(3) 0.012(4) 0.002(4)
C26B 0.044(10) 0.028(4) 0.029(4) -0.002(3) 0.017(5) -0.004(5)
C27B 0.094(11) 0.033(7) 0.037(7) -0.007(5) 0.034(7) -0.007(7)
C28B 0.077(11) 0.043(9) 0.034(7) -0.004(6) -0.003(6) 0.006(7)

loop_
_atom_type_symbol
_atom_type_description
_atom_type_scat_dispersion_real
_atom_type_scat_dispersion_imag
_atom_type_scat_source
C C 0.0033 0.0016 'International Tables Vol C Tables 4.2.6.8 and 6.1.1.4'
H H 0.0000 0.0000 'International Tables Vol C Tables 4.2.6.8 and 6.1.1.4'
N N 0.0061 0.0033 'International Tables Vol C Tables 4.2.6.8 and 6.1.1.4'
O O 0.0106 0.0060 'International Tables Vol C Tables 4.2.6.8 and 6.1.1.4'
Si Si 0.0817 0.0704 'International Tables Vol C Tables 4.2.6.8 and 6.1.1.4'
Sm Sm -0.1638 3.4418 'International Tables Vol C Tables 4.2.6.8 and 6.1.1.4'

loop_
_geom_angle_atom_site_label_1
_geom_angle_atom_site_label_2
_geom_angle_atom_site_label_3
_geom_angle
Si1 Sm1 Si4 150.04(4)
Si2 Sm1 Si1 59.03(4)
Si2 Sm1 Si4 131.73(4)
Si3 Sm1 Si1 130.74(4)
Si3 Sm1 Si2 147.64(4)
Si3 Sm1 Si4 58.96(4)
O4 Sm1 Si1 87.01(9)
O4 Sm1 Si2 30.15(9)
O4 Sm1 Si3 121.14(9)
O4 Sm1 Si4 112.57(9)
O4 Sm1 N1 58.46(14)
O4 Sm1 N2 121.36(13)
O4 Sm1 O1A 116.64(15)
O4 Sm1 O1B 116.72(13)
O10 Sm1 Si1 124.50(9)
O10 Sm1 Si2 111.82(9)
O10 Sm1 Si3 87.74(9)
O10 Sm1 Si4 30.05(9)
O10 Sm1 O4 106.82(13)
O10 Sm1 N1 122.26(13)
O10 Sm1 N2 58.48(13)
O10 Sm1 O1A 108.6(5)
O10 Sm1 O1B 109.1(2)
N1 Sm1 Si1 29.36(11)
N1 Sm1 Si2 29.67(11)
N1 Sm1 Si3 149.66(10)
N1 Sm1 Si4 151.38(10)
N2 Sm1 Si1 150.61(10)
N2 Sm1 Si2 150.32(11)
N2 Sm1 Si3 29.64(10)
N2 Sm1 Si4 29.32(10)
N2 Sm1 N1 179.23(14)
O1A Sm1 Si1 29.83(10)
O1A Sm1 Si2 87.6(2)
O1A Sm1 Si3 111.1(4)
O1A Sm1 Si4 124.3(3)
O1A Sm1 N1 58.28(19)
O1A Sm1 N2 121.84(19)
O1B Sm1 Si1 29.83(10)
O1B Sm1 Si2 87.79(12)
O1B Sm1 Si3 110.62(18)
O1B Sm1 Si4 124.58(14)
O1B Sm1 N1 58.41(15)
O1B Sm1 N2 121.70(15)
O7A Sm1 Si1 110.4(2)
O7A Sm1 Si2 121.25(16)
O7A Sm1 Si3 30.40(9)
O7A Sm1 Si4 87.76(13)
O7A Sm1 O4 103.3(3)
O7A Sm1 O10 117.48(14)
O7A Sm1 N1 120.24(14)
O7A Sm1 N2 59.01(14)
O7B Sm1 Si1 110.0(3)
O7B Sm1 Si2 121.5(2)
O7B Sm1 Si3 30.40(10)
O7B Sm1 Si4 87.95(16)
O7B Sm1 O4 103.8(4)
O7B Sm1 O10 117.61(15)
O7B Sm1 N1 120.11(15)
O7B Sm1 N2 59.14(15)
O2 Si1 Sm1 110.94(18)
O2 Si1 N1 116.2(3)
O2 Si1 O1A 104.5(9)
O2 Si1 O1B 103.5(4)
O3 Si1 Sm1 141.02(17)
O3 Si1 O2 104.6(2)
O3 Si1 N1 121.4(2)
O3 Si1 O1A 107.4(6)
O3 Si1 O1B 108.0(3)
N1 Si1 Sm1 54.44(16)
N1 Si1 O1A 101.2(3)
N1 Si1 O1B 101.4(3)
O1A Si1 Sm1 48.72(15)
O1B Si1 Sm1 48.71(15)
O4 Si2 Sm1 49.26(14)
O5 Si2 Sm1 145.22(17)
O5 Si2 O4 108.4(2)
O5 Si2 O6 105.0(2)
O5 Si2 N1 122.1(2)
O6 Si2 Sm1 106.19(17)
O6 Si2 O4 103.3(2)
N1 Si2 Sm1 55.02(17)
N1 Si2 O4 101.3(2)
N1 Si2 O6 115.1(2)
O8 Si3 Sm1 108.70(16)
O8 Si3 N2 115.4(2)
O8 Si3 O7A 103.5(5)
O8 Si3 O7B 102.5(7)
O9 Si3 Sm1 142.93(16)
O9 Si3 O8 104.8(2)
O9 Si3 N2 122.0(2)
O9 Si3 O7A 108.0(3)
O9 Si3 O7B 108.6(4)
N2 Si3 Sm1 54.73(17)
N2 Si3 O7A 101.4(3)
N2 Si3 O7B 101.7(3)
O7A Si3 Sm1 48.92(13)
O7B Si3 Sm1 48.92(14)
O10 Si4 Sm1 48.58(13)
O11 Si4 Sm1 110.47(16)
O11 Si4 O10 104.2(2)
O12 Si4 Sm1 142.53(17)
O12 Si4 O10 108.8(2)
O12 Si4 O11 103.8(2)
O12 Si4 N2 121.9(2)
N2 Si4 Sm1 54.07(17)
N2 Si4 O10 100.7(2)
N2 Si4 O11 115.9(2)
C00Y O2 Si1 139.1(4)
C00Q O3 Si1 134.8(4)
Si2 O4 Sm1 100.60(18)
C00N O4 Sm1 124.7(3)
C00N O4 Si2 134.0(4)
C00U O5 Si2 135.2(4)
C00V O6 Si2 138.3(4)
C00S O8 Si3 137.5(4)
C012 O9 Si3 136.1(4)
Si4 O10 Sm1 101.37(16)
C00K O10 Sm1 123.5(3)
C00K O10 Si4 132.3(4)
C00L O11 Si4 137.7(4)
C00P O12 Si4 136.4(4)
Si1 N1 Sm1 96.2(2)
Si1 N1 Si2 168.4(3)
Si2 N1 Sm1 95.3(2)
Si3 N2 Sm1 95.6(2)
Si4 N2 Sm1 96.6(2)
Si4 N2 Si3 167.7(3)
O10 C00K C00R 105.5(5)
O10 C00K C01A 111.1(5)
O10 C00K C01C 109.1(5)
C00R C00K C01C 107.3(6)
C01A C00K C00R 111.2(6)
C01A C00K C01C 112.3(6)
O11 C00L C01L 110.5(5)
O11 C00L C017 109.6(5)
O11 C00L C018 104.8(5)
C01L C00L C017 110.1(6)
C018 C00L C01L 111.1(6)
C018 C00L C017 110.5(6)
O4 C00N C00X 105.9(5)
O4 C00N C01G 112.4(5)
O4 C00N C01K 109.0(6)
C00X C00N C01K 108.7(6)
C01G C00N C00X 113.1(7)
C01G C00N C01K 107.7(6)
O12 C00P C01M 106.2(6)
O12 C00P C010 110.6(5)
O12 C00P C015 107.9(5)
C01M C00P C010 110.6(6)
C01M C00P C015 110.7(6)
C015 C00P C010 110.7(6)
O3 C00Q C00O 111.4(5)
O3 C00Q C01E 108.0(5)
O3 C00Q C01N 105.3(5)
C00O C00Q C01E 111.4(6)
C00O C00Q C01N 110.3(6)
C01E C00Q C01N 110.3(6)
O8 C00S C01D 110.4(5)
O8 C00S C01F 110.9(5)
O8 C00S C01H 105.0(5)
C01D C00S C01F 109.8(6)
C01H C00S C01D 110.5(6)
C01H C00S C01F 110.2(6)
O5 C00U C00T 108.8(5)
O5 C00U C011 111.4(5)
O5 C00U C016 105.8(6)
C00T C00U C016 109.8(5)
C011 C00U C00T 110.2(6)
C011 C00U C016 110.7(6)
O6 C00V C01I 110.3(6)
O6 C00V C01J 104.7(6)
O6 C00V C01R 110.1(5)
C01I C00V C01J 110.2(6)
C01I C00V C01R 110.7(7)
C01J C00V C01R 110.8(7)
O2 C00Y C01O 111.0(6)
O2 C00Y C01P 104.3(6)
O2 C00Y C01Q 111.4(6)
C01O C00Y C01P 112.0(8)
C01O C00Y C01Q 109.4(7)
C01P C00Y C01Q 108.6(7)
O9 C012 C00W 111.1(5)
O9 C012 C01B 106.1(5)
O9 C012 C014 107.6(5)
C00W C012 C01B 111.0(5)
C00W C012 C014 111.3(6)
C01B C012 C014 109.6(5)
Si1 O1A Sm1 101.5(2)
C1A O1A Sm1 124.5(5)
C1A O1A Si1 134.0(6)
O1A C1A C2A 105.5(6)
O1A C1A C3A 110.8(6)
O1A C1A C4A 109.6(6)
C3A C1A C2A 111.2(8)
C4A C1A C2A 109.7(8)
C4A C1A C3A 110.0(8)
Si1 O1B Sm1 101.46(19)
C1B O1B Sm1 121.3(3)
C1B O1B Si1 136.0(4)
O1B C1B C2B 105.6(5)
O1B C1B C3B 110.7(6)
O1B C1B C4B 109.6(6)
C3B C1B C2B 111.2(7)
C4B C1B C2B 109.6(7)
C4B C1B C3B 110.1(7)
Si3 O7A Sm1 100.68(17)
C25A O7A Sm1 124.8(4)
C25A O7A Si3 134.4(4)
O7A C25A C26A 105.7(5)
O7A C25A C27A 110.2(6)
O7A C25A C28A 110.7(6)
C27A C25A C26A 109.8(7)
C28A C25A C26A 109.6(7)
C28A C25A C27A 110.8(8)
Si3 O7B Sm1 100.69(18)
C25B O7B Sm1 125.1(4)
C25B O7B Si3 132.3(6)
O7B C25B C26B 105.7(5)
O7B C25B C27B 110.2(6)
O7B C25B C28B 110.7(6)
C27B C25B C26B 109.8(7)
C28B C25B C26B 109.6(7)
C28B C25B C27B 110.8(8)

loop_
_geom_bond_atom_site_label_1
_geom_bond_atom_site_label_2
_geom_bond_distance
Sm1 Si1 3.3196(18)
Sm1 Si2 3.3012(18)
Sm1 Si3 3.2999(17)
Sm1 Si4 3.3214(18)
Sm1 O4 2.544(4)
Sm1 O10 2.541(4)
Sm1 N1 2.716(5)
Sm1 N2 2.707(5)
Sm1 O1A 2.545(4)
Sm1 O1B 2.545(4)
Sm1 O7A 2.531(4)
Sm1 O7B 2.531(4)
Si1 O2 1.627(4)
Si1 O3 1.625(4)
Si1 N1 1.637(5)
Si1 O1A 1.685(5)
Si1 O1B 1.685(5)
Si2 O4 1.687(4)
Si2 O5 1.634(4)
Si2 O6 1.642(4)
Si2 N1 1.641(5)
Si3 O8 1.636(4)
Si3 O9 1.635(4)
Si3 N2 1.640(5)
Si3 O7A 1.699(4)
Si3 O7B 1.699(4)
Si4 O10 1.696(4)
Si4 O11 1.640(4)
Si4 O12 1.633(4)
Si4 N2 1.637(5)
O2 C00Y 1.439(7)
O3 C00Q 1.436(7)
O4 C00N 1.456(7)
O5 C00U 1.430(7)
O6 C00V 1.451(7)
O8 C00S 1.438(7)
O9 C012 1.442(7)
O10 C00K 1.453(6)
O11 C00L 1.451(7)
O12 C00P 1.431(7)
C00K C00R 1.517(8)
C00K C01A 1.494(9)
C00K C01C 1.545(9)
C00L C01L 1.523(9)
C00L C017 1.530(8)
C00L C018 1.516(9)
C00N C00X 1.503(9)
C00N C01G 1.493(9)
C00N C01K 1.543(9)
C00O C00Q 1.513(8)
C00P C01M 1.525(9)
C00P C010 1.534(9)
C00P C015 1.529(9)
C00Q C01E 1.516(9)
C00Q C01N 1.526(9)
C00S C01D 1.525(9)
C00S C01F 1.541(9)
C00S C01H 1.515(9)
C00T C00U 1.535(9)
C00U C011 1.525(9)
C00U C016 1.543(9)
C00V C01I 1.502(10)
C00V C01J 1.517(10)
C00V C01R 1.517(10)
C00W C012 1.512(8)
C00Y C01O 1.493(11)
C00Y C01P 1.519(10)
C00Y C01Q 1.523(10)
C01B C012 1.523(8)
C012 C014 1.531(9)
O1A C1A 1.452(8)
C1A C2A 1.516(5)
C1A C3A 1.516(5)
C1A C4A 1.516(5)
O1B C1B 1.452(7)
C1B C2B 1.516(5)
C1B C3B 1.516(5)
C1B C4B 1.515(5)
O7A C25A 1.447(7)
C25A C26A 1.523(5)
C25A C27A 1.522(5)
C25A C28A 1.522(5)
O7B C25B 1.447(7)
C25B C26B 1.522(5)
C25B C27B 1.522(5)
C25B C28B 1.522(5)
